data_9014918
loop_
_publ_author_name
'Armbruster, T.'
'Lazic, B.'
'Gfeller, F.'
'Galuskin, E. V.'
'Galuskina, I. O.'
'Savelyeva, V. B.'
'Zadov, A. E.'
'Pertsev, N. N.'
'Dzierzanowski, P.'

_publ_section_title
;
 Chlorine content and crystal chemistry of dellaite from the Birkhin
 gabbro massif, Eastern Siberia, Russia
 Note: Cl-containing dellaite
;
_journal_name_full 'Mineralogical Magazine'
_journal_page_first 379
_journal_page_last 394
_journal_paper_doi 10.1180/minmag.2011.075.2.379
_journal_volume 75
_journal_year 2011
_chemical_compound_source 'the Birkhin gabbro massif, Eastern Siberia, Russia'
_chemical_formula_sum 'Ca6 Cl0.286 H1.72 O12.714 Si3'
_chemical_name_mineral Dellaite
_space_group_IT_number 2
_symmetry_space_group_name_Hall '-P 1'
_symmetry_space_group_name_H-M 'P -1'
_cell_angle_alpha 90.582
_cell_angle_beta 97.552
_cell_angle_gamma 98.251
_cell_length_a 6.8126
_cell_length_b 6.9416
_cell_length_c 12.9412
_cell_formula_units_Z 2
_cell_volume 600.143
_database_code_amcsd 0018880
_exptl_crystal_density_diffrn 2.988
_cod_original_formula_sum 'Ca6 Si3 O12.714 Cl.286 H1.72'
_cod_database_code 9014918

loop_
_space_group_symop_operation_xyz
x,y,z
-x,-y,-z

loop_
_atom_site_aniso_label
_atom_site_aniso_U_11
_atom_site_aniso_U_22
_atom_site_aniso_U_33
_atom_site_aniso_U_12
_atom_site_aniso_U_13
_atom_site_aniso_U_23
Ca1 0.00970 0.01070 0.01240 0.00060 0.00370 0.00200
Ca2 0.00810 0.01240 0.02000 0.00050 0.00180 0.00700
Ca3 0.00610 0.01690 0.00680 0.00060 0.00070 0.00140
Ca4 0.01400 0.01010 0.00700 0.00090 0.00160 0.00090
Ca5 0.00900 0.01020 0.00750 0.00010 0.00290 0.00170
Ca6 0.00780 0.01280 0.00590 0.00290 0.00160 0.00200
Si1 0.00530 0.00880 0.00560 0.00020 0.00100 0.00050
Si2 0.00490 0.00800 0.00510 0.00020 0.00110 0.00080
Si3 0.00480 0.00720 0.00530 0.00090 0.00040 0.00090
O1 0.00890 0.01110 0.00590 0.00310 0.00110 0.00070
O2 0.00680 0.01420 0.00880 0.00350 0.00010 0.00010
O3 0.00710 0.01200 0.00630 0.00040 0.00030 0.00110
O4 0.00780 0.00960 0.00980 0.00250 0.00030 0.00160
O5 0.00610 0.01000 0.01310 0.00230 0.00100 0.00150
O7 0.01100 0.00900 0.02080 0.00310 0.00320 0.00060
O-h8 0.01810 0.01790 0.01190 0.00160 0.00200 0.00150
Cl8 0.01810 0.01790 0.01190 0.00160 0.00200 0.00150
O9 0.00810 0.01170 0.00910 0.00100 0.00170 0.00130
O10 0.01390 0.01850 0.00630 0.00020 0.00570 0.00090
O11 0.01020 0.01600 0.00640 0.00240 0.00100 0.00230
O12 0.01170 0.01090 0.00650 0.00240 0.00090 0.00030
O13 0.00930 0.01180 0.00340 0.00010 0.00010 0.00090

loop_
_atom_site_label
_atom_site_fract_x
_atom_site_fract_y
_atom_site_fract_z
_atom_site_occupancy
_atom_site_U_iso_or_equiv
Ca1 0.07780 0.19575 0.09934 1.00000 0.01086
Ca2 0.18816 0.21087 0.49388 1.00000 0.01389
Ca3 0.89386 0.46554 0.28978 1.00000 0.01003
Ca4 0.56112 0.03221 0.32089 1.00000 0.01060
Ca5 0.31574 0.19225 0.87654 1.00000 0.00886
Ca6 0.59179 0.47259 0.70343 1.00000 0.00864
Si1 0.61338 0.28801 0.09718 1.00000 0.00662
Si2 0.80890 0.28349 0.88451 1.00000 0.00601
Si3 0.71427 0.29736 0.50829 1.00000 0.00578
O1 0.61760 0.48620 0.16456 1.00000 0.00840
O2 0.39100 0.18960 0.05319 1.00000 0.01050
O3 0.61540 0.18530 0.80662 1.00000 0.00870
O4 0.74340 0.15150 0.17546 1.00000 0.00910
O5 0.98470 0.14960 0.91059 1.00000 0.00980
Cl6 0.18990 0.14060 0.30020 0.25200 0.01320
O-h6 0.23440 0.17020 0.30050 0.74800 0.01320
O7 0.84260 0.12520 0.48510 1.00000 0.01330
O-h8 0.19170 0.20840 0.68680 0.96600 0.01600
Cl8 0.19170 0.20840 0.68680 0.03400 0.01600
O9 0.52120 0.21560 0.56584 1.00000 0.00980
O10 0.74600 0.33590 0.99966 1.00000 0.01270
O11 0.64110 0.37100 0.39196 1.00000 0.01080
O12 0.83750 0.47950 0.58140 1.00000 0.01010
O13 0.11510 0.51220 0.16844 1.00000 0.00840
H6 0.23800 0.04000 0.28000 0.75000 0.05000
H8 0.08000 0.11100 0.68200 0.97000 0.09000

loop_
_cod_related_entry_id
_cod_related_entry_database
_cod_related_entry_code
1 AMCSD 0018880
